data_4029211
loop_
_publ_author_name
'Gers, Charlotte F'
'Nordmann, Jan'
'Kumru, Ceyda'
'Frank, Walter'
'M\"uller, Thomas J J'

_publ_section_title
;
 Solvatochromic fluorescent 2-substituted 3-ethynyl quinoxalines:
 four-component synthesis, photophysical properties, and electronic
 structure.
;
_journal_issue 8
_journal_name_full 'The Journal of organic chemistry'
_journal_page_first 3296
_journal_page_last 3310
_journal_paper_doi 10.1021/jo4025978
_journal_volume 79
_journal_year 2014
_chemical_formula_moiety 'C29 H19 N3'
_chemical_formula_sum 'C29 H19 N3'
_chemical_formula_weight 409.47
_chemical_name_systematic
; 
 ? 
;
_space_group_IT_number 14
_symmetry_cell_setting monoclinic
_symmetry_space_group_name_Hall '-P 2yn'
_symmetry_space_group_name_H-M 'P 1 21/n 1'
_atom_sites_solution_hydrogens difmap
_atom_sites_solution_primary direct
_atom_sites_solution_secondary difmap
_audit_creation_method SHELXL-97
_cell_angle_alpha 90.00
_cell_angle_beta 101.532(3)
_cell_angle_gamma 90.00
_cell_formula_units_Z 4
_cell_length_a 13.0080(5)
_cell_length_b 12.3345(7)
_cell_length_c 13.6514(5)
_cell_measurement_reflns_used 17448
_cell_measurement_temperature 291(2)
_cell_measurement_theta_max 29.71
_cell_measurement_theta_min 2.24
_cell_volume 2146.11(17)
_computing_cell_refinement
;
<i>CrysAlis PRO</i>, Ver.1.171.33.52 (Oxford Diffraction Ltd., 2009)
;
_computing_data_collection
;
<i>CrysAlis PRO</i>, Ver.1.171.33.52 (Oxford Diffraction Ltd., 2009)
;
_computing_data_reduction
;
<i>CrysAlis PRO</i>, Ver.1.171.33.52 (Oxford Diffraction Ltd., 2009)
;
_computing_molecular_graphics 'SHELXTL (Sheldrick, 1998)'
_computing_publication_material 'SHELXL-97 (Sheldrick, 1997)'
_computing_structure_refinement 'SHELXL-97 (Sheldrick, 1997)'
_computing_structure_solution 'SHELXS-97 (Sheldrick, 1990)'
_diffrn_ambient_temperature 291(2)
_diffrn_detector_area_resol_mean 32.3
_diffrn_measured_fraction_theta_full 0.998
_diffrn_measured_fraction_theta_max 0.998
_diffrn_measurement_device_type 'Xcalibur, Eos'
_diffrn_measurement_method '\w scans'
_diffrn_radiation_monochromator graphite
_diffrn_radiation_source 'fine-focus sealed tube'
_diffrn_radiation_type MoK\a
_diffrn_radiation_wavelength 0.71073
_diffrn_reflns_av_R_equivalents 0.0322
_diffrn_reflns_av_sigmaI/netI 0.0182
_diffrn_reflns_limit_h_max 14
_diffrn_reflns_limit_h_min -15
_diffrn_reflns_limit_k_max 14
_diffrn_reflns_limit_k_min -14
_diffrn_reflns_limit_l_max 16
_diffrn_reflns_limit_l_min -16
_diffrn_reflns_number 15832
_diffrn_reflns_theta_full 25.00
_diffrn_reflns_theta_max 25.00
_diffrn_reflns_theta_min 2.25
_diffrn_standards_decay_% 0
_exptl_absorpt_coefficient_mu 0.075
_exptl_absorpt_correction_type none
_exptl_crystal_colour red
_exptl_crystal_density_diffrn 1.267
_exptl_crystal_density_method 'not measured'
_exptl_crystal_description prism
_exptl_crystal_F_000 856
_exptl_crystal_size_max 0.50
_exptl_crystal_size_mid 0.38
_exptl_crystal_size_min 0.37
_refine_diff_density_max 0.123
_refine_diff_density_min -0.119
_refine_diff_density_rms 0.024
_refine_ls_extinction_method none
_refine_ls_goodness_of_fit_ref 0.997
_refine_ls_hydrogen_treatment constr
_refine_ls_matrix_type full
_refine_ls_number_parameters 290
_refine_ls_number_reflns 3776
_refine_ls_number_restraints 0
_refine_ls_restrained_S_all 0.997
_refine_ls_R_factor_all 0.0543
_refine_ls_R_factor_gt 0.0468
_refine_ls_shift/su_max 0.000
_refine_ls_shift/su_mean 0.000
_refine_ls_structure_factor_coef Fsqd
_refine_ls_weighting_details 'calc w=1/[\s^2^(Fo^2^)+(0.0200P)^2^+0.8600P] where P=(Fo^2^+2Fc^2^)/3'
_refine_ls_weighting_scheme calc
_refine_ls_wR_factor_gt 0.0908
_refine_ls_wR_factor_ref 0.0941
_reflns_number_gt 3324
_reflns_number_total 3776
_reflns_threshold_expression >2sigma(I)
_cod_data_source_file jo4025978_si_005.cif
_cod_data_source_block no_106
_cod_depositor_comments
;Adding full bibliography for
 ./tmp-cod-update-bibliographies-12971/cifs/4029211.cif.
;
_cod_original_sg_symbol_H-M 'P 21/n'
_cod_database_code 4029211

loop_
_symmetry_equiv_pos_as_xyz
'x, y, z'
'-x+1/2, y+1/2, -z+1/2'
'-x, -y, -z'
'x-1/2, -y-1/2, z-1/2'

loop_
_atom_site_label
_atom_site_type_symbol
_atom_site_fract_x
_atom_site_fract_y
_atom_site_fract_z
_atom_site_U_iso_or_equiv
_atom_site_adp_type
_atom_site_occupancy
_atom_site_symmetry_multiplicity
_atom_site_calc_flag
_atom_site_refinement_flags
N1 N 0.92945(10) 0.37525(10) -0.00055(9) 0.0490(3) Uani 1 1 d .
N2 N 0.97325(10) 0.46086(10) 0.19573(9) 0.0473(3) Uani 1 1 d .
N3 N 0.68541(12) 0.68045(12) 0.17587(11) 0.0642(4) Uani 1 1 d .
C1 C 0.88713(12) 0.48872(12) 0.13242(11) 0.0455(3) Uani 1 1 d .
C2 C 0.86503(12) 0.44272(12) 0.03136(11) 0.0468(4) Uani 1 1 d .
C3 C 1.02015(11) 0.34795(12) 0.06537(11) 0.0451(3) Uani 1 1 d .
C4 C 1.08982(13) 0.27629(13) 0.03507(12) 0.0530(4) Uani 1 1 d .
H4A H 1.0751 0.2487 -0.0296 0.064 Uiso 1 1 calc R
C5 C 1.18166(12) 0.24506(13) 0.10023(12) 0.0530(4) Uani 1 1 d .
C6 C 1.25520(15) 0.17201(16) 0.07178(14) 0.0696(5) Uani 1 1 d .
H6A H 1.2423 0.1435 0.0074 0.084 Uiso 1 1 calc R
C7 C 1.34363(16) 0.14346(17) 0.13710(16) 0.0780(6) Uani 1 1 d .
H7A H 1.3908 0.0959 0.1168 0.094 Uiso 1 1 calc R
C8 C 1.36533(15) 0.18446(17) 0.23490(15) 0.0735(5) Uani 1 1 d .
H8A H 1.4263 0.1637 0.2789 0.088 Uiso 1 1 calc R
C9 C 1.29789(13) 0.25394(15) 0.26525(14) 0.0626(5) Uani 1 1 d .
H9A H 1.3130 0.2804 0.3303 0.075 Uiso 1 1 calc R
C10 C 1.20406(12) 0.28755(13) 0.19969(11) 0.0503(4) Uani 1 1 d .
C11 C 1.13305(12) 0.35957(13) 0.22916(12) 0.0513(4) Uani 1 1 d .
H11A H 1.1472 0.3874 0.2938 0.062 Uiso 1 1 calc R
C12 C 1.04173(11) 0.39026(12) 0.16383(11) 0.0444(3) Uani 1 1 d .
C13 C 0.81612(12) 0.56264(13) 0.16928(12) 0.0495(4) Uani 1 1 d .
C14 C 0.73360(14) 0.62043(14) 0.11497(13) 0.0599(4) Uani 1 1 d .
H14A H 0.7135 0.6186 0.0457 0.072 Uiso 1 1 calc R
C15 C 0.73547(14) 0.66312(14) 0.27339(13) 0.0579(4) Uani 1 1 d .
C16 C 0.71224(16) 0.70548(16) 0.36043(15) 0.0745(6) Uani 1 1 d .
H16A H 0.6557 0.7520 0.3587 0.089 Uiso 1 1 calc R
C17 C 0.77550(18) 0.67636(18) 0.44901(16) 0.0853(6) Uani 1 1 d .
H17A H 0.7627 0.7046 0.5086 0.102 Uiso 1 1 calc R
C18 C 0.85905(17) 0.60483(17) 0.45119(14) 0.0779(6) Uani 1 1 d .
H18A H 0.9008 0.5860 0.5124 0.093 Uiso 1 1 calc R
C19 C 0.88110(14) 0.56139(15) 0.36451(13) 0.0599(4) Uani 1 1 d .
H19A H 0.9366 0.5132 0.3672 0.072 Uiso 1 1 calc R
C20 C 0.81905(12) 0.59062(12) 0.27286(12) 0.0500(4) Uani 1 1 d .
C21 C 0.76937(13) 0.46522(13) -0.03823(12) 0.0534(4) Uani 1 1 d .
C22 C 0.69038(14) 0.48239(14) -0.09747(13) 0.0575(4) Uani 1 1 d .
C23 C 0.59491(13) 0.50893(15) -0.16563(13) 0.0604(4) Uani 1 1 d .
C24 C 0.58089(18) 0.48250(19) -0.26554(16) 0.0858(6) Uani 1 1 d .
H24A H 0.6331 0.4458 -0.2897 0.103 Uiso 1 1 calc R
C25 C 0.4881(2) 0.5112(3) -0.3297(2) 0.1178(10) Uani 1 1 d .
H25A H 0.4778 0.4936 -0.3972 0.141 Uiso 1 1 calc R
C26 C 0.4113(2) 0.5655(3) -0.2936(3) 0.1253(12) Uani 1 1 d .
H26A H 0.3492 0.5842 -0.3369 0.150 Uiso 1 1 calc R
C27 C 0.42504(18) 0.5919(2) -0.1963(3) 0.1123(10) Uani 1 1 d .
H27A H 0.3728 0.6295 -0.1729 0.135 Uiso 1 1 calc R
C28 C 0.51552(15) 0.56380(19) -0.13165(18) 0.0841(6) Uani 1 1 d .
H28A H 0.5240 0.5815 -0.0643 0.101 Uiso 1 1 calc R
C29 C 0.59146(17) 0.74620(19) 0.14360(17) 0.0919(7) Uani 1 1 d .
H29A H 0.5766 0.7518 0.0720 0.138 Uiso 1 1 calc R
H29B H 0.6028 0.8173 0.1723 0.138 Uiso 1 1 calc R
H29C H 0.5332 0.7127 0.1652 0.138 Uiso 1 1 calc R

loop_
_atom_site_aniso_label
_atom_site_aniso_U_11
_atom_site_aniso_U_22
_atom_site_aniso_U_33
_atom_site_aniso_U_23
_atom_site_aniso_U_13
_atom_site_aniso_U_12
N1 0.0510(7) 0.0506(7) 0.0465(7) 0.0015(6) 0.0122(6) 0.0049(6)
N2 0.0466(7) 0.0483(7) 0.0490(7) -0.0017(6) 0.0143(6) 0.0020(6)
N3 0.0681(9) 0.0584(9) 0.0687(9) -0.0001(7) 0.0197(8) 0.0226(7)
C1 0.0472(8) 0.0432(8) 0.0485(8) 0.0025(7) 0.0151(7) 0.0004(7)
C2 0.0480(8) 0.0449(8) 0.0489(8) 0.0050(7) 0.0134(7) 0.0038(7)
C3 0.0469(8) 0.0452(8) 0.0449(8) 0.0034(7) 0.0133(7) 0.0025(7)
C4 0.0600(10) 0.0541(9) 0.0466(9) -0.0025(7) 0.0145(7) 0.0083(8)
C5 0.0540(9) 0.0527(9) 0.0550(9) 0.0047(8) 0.0175(8) 0.0089(8)
C6 0.0710(12) 0.0735(12) 0.0659(11) -0.0036(10) 0.0173(9) 0.0232(10)
C7 0.0708(12) 0.0807(14) 0.0846(14) 0.0024(11) 0.0204(11) 0.0318(11)
C8 0.0612(11) 0.0792(13) 0.0775(13) 0.0118(11) 0.0079(10) 0.0219(10)
C9 0.0573(10) 0.0706(12) 0.0587(10) 0.0072(9) 0.0087(8) 0.0115(9)
C10 0.0498(9) 0.0520(9) 0.0511(9) 0.0069(7) 0.0146(7) 0.0040(7)
C11 0.0517(9) 0.0585(10) 0.0444(8) -0.0007(7) 0.0113(7) 0.0025(8)
C12 0.0447(8) 0.0446(8) 0.0463(8) 0.0011(7) 0.0153(7) 0.0001(7)
C13 0.0501(9) 0.0457(9) 0.0551(9) -0.0002(7) 0.0162(7) 0.0032(7)
C14 0.0677(11) 0.0564(10) 0.0573(10) -0.0011(8) 0.0167(8) 0.0148(9)
C15 0.0642(10) 0.0507(9) 0.0629(11) -0.0016(8) 0.0226(9) 0.0065(8)
C16 0.0885(14) 0.0680(12) 0.0749(13) -0.0053(10) 0.0354(11) 0.0198(11)
C17 0.1142(17) 0.0842(15) 0.0663(13) -0.0100(11) 0.0393(12) 0.0186(13)
C18 0.0971(15) 0.0817(14) 0.0561(11) -0.0038(10) 0.0187(10) 0.0109(12)
C19 0.0621(10) 0.0588(10) 0.0609(10) -0.0030(8) 0.0173(8) 0.0030(8)
C20 0.0521(9) 0.0451(8) 0.0561(9) -0.0027(7) 0.0186(7) -0.0005(7)
C21 0.0560(10) 0.0534(10) 0.0516(9) 0.0003(7) 0.0123(8) 0.0076(8)
C22 0.0578(10) 0.0576(10) 0.0561(10) 0.0007(8) 0.0086(8) 0.0063(8)
C23 0.0556(10) 0.0580(10) 0.0633(11) 0.0077(9) 0.0017(8) 0.0019(8)
C24 0.0865(15) 0.0938(16) 0.0687(13) -0.0031(12) -0.0047(11) -0.0011(12)
C25 0.107(2) 0.154(3) 0.0768(16) 0.0156(17) -0.0203(16) -0.026(2)
C26 0.0695(16) 0.159(3) 0.131(3) 0.065(2) -0.0200(17) -0.0106(18)
C27 0.0617(14) 0.125(2) 0.146(3) 0.044(2) 0.0117(16) 0.0213(14)
C28 0.0620(12) 0.0943(16) 0.0944(15) 0.0126(13) 0.0120(11) 0.0148(11)
C29 0.0939(16) 0.0859(15) 0.0966(16) 0.0012(12) 0.0208(13) 0.0475(13)

loop_
_atom_type_symbol
_atom_type_description
_atom_type_scat_dispersion_real
_atom_type_scat_dispersion_imag
_atom_type_scat_source
C C 0.0033 0.0016 'International Tables Vol C Tables 4.2.6.8 and 6.1.1.4'
H H 0.0000 0.0000 'International Tables Vol C Tables 4.2.6.8 and 6.1.1.4'
N N 0.0061 0.0033 'International Tables Vol C Tables 4.2.6.8 and 6.1.1.4'

loop_
_geom_angle_atom_site_label_1
_geom_angle_atom_site_label_2
_geom_angle_atom_site_label_3
_geom_angle
C2 N1 C3 117.27(13)
C1 N2 C12 118.48(13)
C14 N3 C15 108.70(14)
C14 N3 C29 125.44(16)
C15 N3 C29 125.72(15)
N2 C1 C13 116.85(13)
N2 C1 C2 119.86(13)
C13 C1 C2 123.26(13)
N1 C2 C21 115.40(14)
N1 C2 C1 122.58(13)
C21 C2 C1 121.98(13)
N1 C3 C4 119.17(14)
N1 C3 C12 120.80(13)
C4 C3 C12 120.02(14)
C3 C4 C5 120.92(15)
C3 C4 H4A 119.5
C5 C4 H4A 119.5
C4 C5 C6 122.54(16)
C4 C5 C10 119.39(14)
C6 C5 C10 118.07(15)
C7 C6 C5 120.92(18)
C7 C6 H6A 119.5
C5 C6 H6A 119.5
C6 C7 C8 121.08(18)
C6 C7 H7A 119.5
C8 C7 H7A 119.5
C9 C8 C7 120.11(17)
C9 C8 H8A 119.9
C7 C8 H8A 119.9
C8 C9 C10 121.35(18)
C8 C9 H9A 119.3
C10 C9 H9A 119.3
C11 C10 C9 122.49(15)
C11 C10 C5 119.04(14)
C9 C10 C5 118.47(15)
C12 C11 C10 121.23(15)
C12 C11 H11A 119.4
C10 C11 H11A 119.4
N2 C12 C11 119.60(14)
N2 C12 C3 120.99(13)
C11 C12 C3 119.41(14)
C14 C13 C20 105.55(14)
C14 C13 C1 128.21(15)
C20 C13 C1 126.25(14)
N3 C14 C13 111.04(15)
N3 C14 H14A 124.5
C13 C14 H14A 124.5
N3 C15 C16 128.95(16)
N3 C15 C20 108.05(14)
C16 C15 C20 123.00(17)
C17 C16 C15 117.60(18)
C17 C16 H16A 121.2
C15 C16 H16A 121.2
C16 C17 C18 120.88(18)
C16 C17 H17A 119.6
C18 C17 H17A 119.6
C19 C18 C17 121.44(19)
C19 C18 H18A 119.3
C17 C18 H18A 119.3
C18 C19 C20 119.12(17)
C18 C19 H19A 120.4
C20 C19 H19A 120.4
C19 C20 C15 117.94(15)
C19 C20 C13 135.40(15)
C15 C20 C13 106.65(14)
C22 C21 C2 178.63(18)
C21 C22 C23 176.62(19)
C28 C23 C24 119.02(18)
C28 C23 C22 120.00(17)
C24 C23 C22 120.97(18)
C23 C24 C25 119.3(2)
C23 C24 H24A 120.3
C25 C24 H24A 120.3
C26 C25 C24 120.1(3)
C26 C25 H25A 120.0
C24 C25 H25A 120.0
C27 C26 C25 120.7(2)
C27 C26 H26A 119.7
C25 C26 H26A 119.7
C26 C27 C28 120.2(3)
C26 C27 H27A 119.9
C28 C27 H27A 119.9
C27 C28 C23 120.6(2)
C27 C28 H28A 119.7
C23 C28 H28A 119.7
N3 C29 H29A 109.5
N3 C29 H29B 109.5
H29A C29 H29B 109.5
N3 C29 H29C 109.5
H29A C29 H29C 109.5
H29B C29 H29C 109.5

loop_
_geom_bond_atom_site_label_1
_geom_bond_atom_site_label_2
_geom_bond_distance
N1 C2 1.3156(19)
N1 C3 1.3749(18)
N2 C1 1.3164(19)
N2 C12 1.3772(18)
N3 C14 1.357(2)
N3 C15 1.377(2)
N3 C29 1.459(2)
C1 C13 1.457(2)
C1 C2 1.466(2)
C2 C21 1.434(2)
C3 C4 1.387(2)
C3 C12 1.417(2)
C4 C5 1.393(2)
C4 H4A 0.9300
C5 C6 1.423(2)
C5 C10 1.430(2)
C6 C7 1.354(3)
C6 H6A 0.9300
C7 C8 1.403(3)
C7 H7A 0.9300
C8 C9 1.350(2)
C8 H8A 0.9300
C9 C10 1.423(2)
C9 H9A 0.9300
C10 C11 1.397(2)
C11 C12 1.388(2)
C11 H11A 0.9300
C13 C14 1.375(2)
C13 C20 1.449(2)
C14 H14A 0.9300
C15 C16 1.386(2)
C15 C20 1.409(2)
C16 C17 1.368(3)
C16 H16A 0.9300
C17 C18 1.396(3)
C17 H17A 0.9300
C18 C19 1.380(2)
C18 H18A 0.9300
C19 C20 1.394(2)
C19 H19A 0.9300
C21 C22 1.193(2)
C22 C23 1.433(2)
C23 C28 1.390(3)
C23 C24 1.379(3)
C24 C25 1.388(3)
C24 H24A 0.9300
C25 C26 1.373(4)
C25 H25A 0.9300
C26 C27 1.345(4)
C26 H26A 0.9300
C27 C28 1.367(3)
C27 H27A 0.9300
C28 H28A 0.9300
C29 H29A 0.9600
C29 H29B 0.9600
C29 H29C 0.9600

loop_
_geom_torsion_atom_site_label_1
_geom_torsion_atom_site_label_2
_geom_torsion_atom_site_label_3
_geom_torsion_atom_site_label_4
_geom_torsion
C12 N2 C1 C13 179.37(13)
C12 N2 C1 C2 1.4(2)
C3 N1 C2 C21 -177.36(14)
C3 N1 C2 C1 0.3(2)
N2 C1 C2 N1 -1.5(2)
C13 C1 C2 N1 -179.34(14)
N2 C1 C2 C21 176.07(14)
C13 C1 C2 C21 -1.8(2)
C2 N1 C3 C4 179.43(14)
C2 N1 C3 C12 0.8(2)
N1 C3 C4 C5 -178.83(14)
C12 C3 C4 C5 -0.2(2)
C3 C4 C5 C6 -179.79(17)
C3 C4 C5 C10 0.1(2)
C4 C5 C6 C7 -179.99(19)
C10 C5 C6 C7 0.1(3)
C5 C6 C7 C8 0.3(3)
C6 C7 C8 C9 -0.3(3)
C7 C8 C9 C10 -0.2(3)
C8 C9 C10 C11 -179.85(18)
C8 C9 C10 C5 0.7(3)
C4 C5 C10 C11 0.0(2)
C6 C5 C10 C11 179.87(16)
C4 C5 C10 C9 179.52(15)
C6 C5 C10 C9 -0.6(2)
C9 C10 C11 C12 -179.49(16)
C5 C10 C11 C12 0.0(2)
C1 N2 C12 C11 -179.96(14)
C1 N2 C12 C3 -0.3(2)
C10 C11 C12 N2 179.57(14)
C10 C11 C12 C3 -0.1(2)
N1 C3 C12 N2 -0.8(2)
C4 C3 C12 N2 -179.49(14)
N1 C3 C12 C11 178.82(14)
C4 C3 C12 C11 0.2(2)
N2 C1 C13 C14 165.86(16)
C2 C1 C13 C14 -16.2(3)
N2 C1 C13 C20 -13.9(2)
C2 C1 C13 C20 164.06(15)
C15 N3 C14 C13 -0.3(2)
C29 N3 C14 C13 -176.17(18)
C20 C13 C14 N3 -0.5(2)
C1 C13 C14 N3 179.78(15)
C14 N3 C15 C16 -178.64(19)
C29 N3 C15 C16 -2.7(3)
C14 N3 C15 C20 0.9(2)
C29 N3 C15 C20 176.79(18)
N3 C15 C16 C17 -179.2(2)
C20 C15 C16 C17 1.3(3)
C15 C16 C17 C18 -1.2(3)
C16 C17 C18 C19 0.3(4)
C17 C18 C19 C20 0.7(3)
C18 C19 C20 C15 -0.5(3)
C18 C19 C20 C13 -179.02(19)
N3 C15 C20 C19 179.98(15)
C16 C15 C20 C19 -0.5(3)
N3 C15 C20 C13 -1.14(19)
C16 C15 C20 C13 178.42(17)
C14 C13 C20 C19 179.56(19)
C1 C13 C20 C19 -0.7(3)
C14 C13 C20 C15 0.97(18)
C1 C13 C20 C15 -179.25(15)
C28 C23 C24 C25 0.0(3)
C22 C23 C24 C25 -178.9(2)
C23 C24 C25 C26 0.1(4)
C24 C25 C26 C27 0.3(5)
C25 C26 C27 C28 -0.8(5)
C26 C27 C28 C23 0.8(4)
C24 C23 C28 C27 -0.4(3)
C22 C23 C28 C27 178.4(2)
